data_1572116
loop_
_publ_author_name
'Minko, Yury'
'Fetrow, Taylor V.'
'Sharma, Shikha'
'Cashman, Brenna K.'
'Tondreau, Aaron M.'

_publ_section_title
;
 Flexible interactions of the rare-earth elements Y, La, and Lu with
 phosphorus in metallacyclohexane rings.
;
_journal_issue 30
_journal_name_full 'Chemical science'
_journal_page_first 12138
_journal_page_last 12147
_journal_paper_doi 10.1039/d4sc02077d
_journal_volume 15
_journal_year 2024
_chemical_formula_moiety 'C43 H62 Lu N2 O P, C4 H8 O'
_chemical_formula_sum 'C47 H70 Lu N2 O2 P'
_chemical_formula_weight 900.99
_chemical_properties_physical Air-sensitive,Moisture-sensitive
_space_group_crystal_system monoclinic
_space_group_IT_number 14
_space_group_name_Hall '-P 2ybc'
_space_group_name_H-M_alt 'P 1 21/c 1'
_atom_sites_solution_hydrogens geom
_audit_creation_date 2021-10-26
_audit_creation_method
;
Olex2 1.2
(compiled Apr  3 2018 11:26:26 for OlexSys, GUI svn.r5486)
;
_audit_update_record
;
2024-01-24 deposited with the CCDC.	2024-06-20 downloaded from the CCDC.
;
_cell_angle_alpha 90
_cell_angle_beta 99.117(2)
_cell_angle_gamma 90
_cell_formula_units_Z 4
_cell_length_a 10.0585(4)
_cell_length_b 28.9336(10)
_cell_length_c 15.5726(6)
_cell_measurement_reflns_used 9818
_cell_measurement_temperature 100(2)
_cell_measurement_theta_max 29.12
_cell_measurement_theta_min 2.37
_cell_volume 4474.8(3)
_computing_cell_refinement 'SAINT V8.38A (?, 2016)'
_computing_data_reduction 'SAINT V8.38A (?, 2016)'
_computing_molecular_graphics 'Olex2 (Dolomanov et al., 2009)'
_computing_publication_material 'Olex2 (Dolomanov et al., 2009)'
_computing_structure_refinement 'ShelXL (Sheldrick, 2015)'
_computing_structure_solution 'SHELXT 2014/5 (Sheldrick, 2014)'
_diffrn_ambient_temperature 100.0
_diffrn_measured_fraction_theta_full 0.999
_diffrn_measured_fraction_theta_max 0.999
_diffrn_measurement_device_type 'Bruker APEX-II CCD'
_diffrn_measurement_method '\f and \w scans'
_diffrn_radiation_type MoK\a
_diffrn_radiation_wavelength 0.71073
_diffrn_reflns_av_R_equivalents 0.0538
_diffrn_reflns_av_unetI/netI 0.0258
_diffrn_reflns_Laue_measured_fraction_full 0.999
_diffrn_reflns_Laue_measured_fraction_max 0.999
_diffrn_reflns_limit_h_max 13
_diffrn_reflns_limit_h_min -13
_diffrn_reflns_limit_k_max 38
_diffrn_reflns_limit_k_min -38
_diffrn_reflns_limit_l_max 19
_diffrn_reflns_limit_l_min -20
_diffrn_reflns_number 99041
_diffrn_reflns_point_group_measured_fraction_full 0.999
_diffrn_reflns_point_group_measured_fraction_max 0.999
_diffrn_reflns_theta_full 25.242
_diffrn_reflns_theta_max 28.283
_diffrn_reflns_theta_min 1.933
_diffrn_standards_number 0
_exptl_absorpt_coefficient_mu 2.279
_exptl_absorpt_correction_T_max 0.7458
_exptl_absorpt_correction_T_min 0.6515
_exptl_absorpt_correction_type multi-scan
_exptl_absorpt_process_details
;
SADABS-2016/2 (Bruker,2016) was used for absorption correction.
wR2(int) was 0.1431 before and 0.0588 after correction.
The Ratio of minimum to maximum transmission is 0.8736.
The \l/2 correction factor is Not present.
;
_exptl_crystal_colour 'clear colourless'
_exptl_crystal_colour_lustre clear
_exptl_crystal_colour_primary colourless
_exptl_crystal_density_diffrn 1.337
_exptl_crystal_description plate
_exptl_crystal_F_000 1872
_exptl_crystal_size_max 0.17
_exptl_crystal_size_mid 0.12
_exptl_crystal_size_min 0.03
_refine_diff_density_max 1.714
_refine_diff_density_min -2.602
_refine_diff_density_rms 0.109
_refine_ls_extinction_coef 0.00013(5)
_refine_ls_extinction_expression Fc^*^=kFc[1+0.001xFc^2^\l^3^/sin(2\q)]^-1/4^
_refine_ls_extinction_method 'SHELXL-2018/3 (Sheldrick 2018)'
_refine_ls_goodness_of_fit_ref 1.237
_refine_ls_hydrogen_treatment constr
_refine_ls_matrix_type full
_refine_ls_number_parameters 492
_refine_ls_number_reflns 11121
_refine_ls_number_restraints 0
_refine_ls_restrained_S_all 1.237
_refine_ls_R_factor_all 0.0397
_refine_ls_R_factor_gt 0.0350
_refine_ls_shift/su_max 0.001
_refine_ls_shift/su_mean 0.000
_refine_ls_structure_factor_coef Fsqd
_refine_ls_weighting_details 'w=1/[\s^2^(Fo^2^)+(0.0177P)^2^+11.7801P] where P=(Fo^2^+2Fc^2^)/3'
_refine_ls_weighting_scheme calc
_refine_ls_wR_factor_gt 0.0736
_refine_ls_wR_factor_ref 0.0747
_reflns_Friedel_coverage 0.000
_reflns_number_gt 10065
_reflns_number_total 11121
_reflns_threshold_expression 'I > 2\s(I)'
_cod_data_source_file d4sc02077d2.cif
_cod_data_source_block lubiampind
_cod_depositor_comments 'Adding full bibliography for 1572109--1572117.cif.'
_cod_database_code 1572116
_shelx_shelxl_version_number 2018/3
_shelx_space_group_comment
;
The symmetry employed for this shelxl refinement is uniquely defined
by the following loop, which should always be used as a source of
symmetry information in preference to the above space-group names.
They are only intended as comments.
;
_shelx_estimated_absorpt_t_max 0.935
_shelx_estimated_absorpt_t_min 0.698
_olex2_refinement_description
;
1. Fixed Uiso
 At 1.2 times of:
  All C(H) groups, All C(H,H) groups
 At 1.5 times of:
  All C(H,H,H) groups
2.a Ternary CH refined with riding coordinates:
 C31(H31), C28(H28)
2.b Secondary CH2 refined with riding coordinates:
 C2(H2A,H2B), C1(H1A,H1B), C43(H43A,H43B), C42(H42A,H42B), C41(H41A,H41B),
 C40(H40A,H40B), C46(H46A,H46B), C45(H45A,H45B), C44(H44A,H44B), C47(H47A,H47B)
2.c Aromatic/amide H refined with riding coordinates:
 C23(H23), C35(H35), C36(H36), C16(H16), C18(H18), C20(H20), C8(H8), C10(H10),
 C12(H12)
2.d Idealised Me refined as rotating group:
 C32(H32A,H32B,H32C), C33(H33A,H33B,H33C), C29(H29A,H29B,H29C), C30(H30A,H30B,
 H30C), C39(H39A,H39B,H39C), C38(H38A,H38B,H38C), C21(H21A,H21B,H21C), C22(H22A,
 H22B,H22C), C13(H13A,H13B,H13C), C14(H14A,H14B,H14C), C6(H6A,H6B,H6C), C5(H5A,
 H5B,H5C), C4(H4A,H4B,H4C)
;
_olex2_submission_special_instructions 'No special instructions were received'

loop_
_space_group_symop_operation_xyz
'x, y, z'
'-x, y+1/2, -z+1/2'
'-x, -y, -z'
'x, -y-1/2, z-1/2'

loop_
_atom_site_label
_atom_site_type_symbol
_atom_site_fract_x
_atom_site_fract_y
_atom_site_fract_z
_atom_site_U_iso_or_equiv
_atom_site_adp_type
_atom_site_occupancy
_atom_site_site_symmetry_order
_atom_site_calc_flag
_atom_site_refinement_flags_posn
_atom_site_refinement_flags_adp
_atom_site_refinement_flags_occupancy
_atom_site_disorder_assembly
_atom_site_disorder_group
Lu1 Lu 0.22886(2) 0.37863(2) 0.24722(2) 0.01122(4) Uani 1 1 d . . . . .
P1 P -0.01971(8) 0.41955(3) 0.16917(5) 0.01471(16) Uani 1 1 d . . . . .
O1 O 0.2711(2) 0.32585(8) 0.35547(14) 0.0158(4) Uani 1 1 d . . . . .
O2 O 0.8010(4) 0.23048(11) 0.3436(3) 0.0542(10) Uani 1 1 d . . . . .
C23 C 0.3324(3) 0.42752(10) 0.13370(19) 0.0125(6) Uani 1 1 d . . . . .
H23 H 0.271500 0.444105 0.091918 0.015 Uiso 1 1 calc R . . . .
N2 N 0.0682(3) 0.33311(9) 0.17829(17) 0.0142(5) Uani 1 1 d . . . . .
N1 N 0.1073(3) 0.41646(9) 0.32996(17) 0.0143(5) Uani 1 1 d . . . . .
C25 C 0.4804(3) 0.41047(10) 0.2561(2) 0.0132(6) Uani 1 1 d . . . . .
C26 C 0.4701(3) 0.37042(10) 0.1989(2) 0.0124(6) Uani 1 1 d . . . . .
C27 C 0.3748(3) 0.38167(11) 0.12237(19) 0.0133(6) Uani 1 1 d . . . . .
C31 C 0.3395(3) 0.35433(11) 0.0382(2) 0.0175(6) Uani 1 1 d . . . . .
H31 H 0.341078 0.320694 0.053106 0.021 Uiso 1 1 calc R . . . .
C32 C 0.1993(3) 0.36615(12) -0.0106(2) 0.0208(7) Uani 1 1 d . . . . .
H32A H 0.131523 0.358831 0.026190 0.031 Uiso 1 1 calc GR . . . .
H32B H 0.181467 0.348024 -0.064318 0.031 Uiso 1 1 calc GR . . . .
H32C H 0.195058 0.399169 -0.024772 0.031 Uiso 1 1 calc GR . . . .
C33 C 0.4439(4) 0.36293(15) -0.0217(2) 0.0301(8) Uani 1 1 d . . . . .
H33A H 0.441566 0.395540 -0.038899 0.045 Uiso 1 1 calc GR . . . .
H33B H 0.423149 0.343531 -0.073727 0.045 Uiso 1 1 calc GR . . . .
H33C H 0.533818 0.355211 0.009074 0.045 Uiso 1 1 calc GR . . . .
C24 C 0.3921(3) 0.44558(10) 0.2150(2) 0.0117(5) Uani 1 1 d . . . . .
C28 C 0.3809(3) 0.49586(11) 0.2410(2) 0.0151(6) Uani 1 1 d . . . . .
H28 H 0.413992 0.498293 0.304893 0.018 Uiso 1 1 calc R . . . .
C29 C 0.4726(3) 0.52561(11) 0.1940(2) 0.0211(7) Uani 1 1 d . . . . .
H29A H 0.566273 0.515711 0.210929 0.032 Uiso 1 1 calc GR . . . .
H29B H 0.463854 0.558107 0.209915 0.032 Uiso 1 1 calc GR . . . .
H29C H 0.446421 0.522056 0.130990 0.032 Uiso 1 1 calc GR . . . .
C30 C 0.2364(3) 0.51436(12) 0.2239(2) 0.0195(7) Uani 1 1 d . . . . .
H30A H 0.200863 0.511854 0.161720 0.029 Uiso 1 1 calc GR . . . .
H30B H 0.235812 0.546831 0.241721 0.029 Uiso 1 1 calc GR . . . .
H30C H 0.179982 0.496223 0.257256 0.029 Uiso 1 1 calc GR . . . .
C34 C 0.5566(3) 0.33134(11) 0.2206(2) 0.0158(6) Uani 1 1 d . . . . .
C39 C 0.5530(4) 0.28891(12) 0.1641(2) 0.0234(7) Uani 1 1 d . . . . .
H39A H 0.573947 0.297596 0.106879 0.035 Uiso 1 1 calc GR . . . .
H39B H 0.463096 0.275040 0.157233 0.035 Uiso 1 1 calc GR . . . .
H39C H 0.619751 0.266519 0.191401 0.035 Uiso 1 1 calc GR . . . .
C35 C 0.6496(3) 0.33409(12) 0.2955(2) 0.0190(6) Uani 1 1 d . . . . .
H35 H 0.709551 0.308919 0.310331 0.023 Uiso 1 1 calc R . . . .
C36 C 0.6593(3) 0.37286(11) 0.3511(2) 0.0181(6) Uani 1 1 d . . . . .
H36 H 0.724409 0.372571 0.402462 0.022 Uiso 1 1 calc R . . . .
C37 C 0.5793(3) 0.41052(11) 0.3340(2) 0.0172(6) Uani 1 1 d . . . . .
C38 C 0.6025(3) 0.45233(12) 0.3940(2) 0.0194(7) Uani 1 1 d . . . . .
H38A H 0.670586 0.444801 0.444287 0.029 Uiso 1 1 calc GR . . . .
H38B H 0.517982 0.460677 0.413873 0.029 Uiso 1 1 calc GR . . . .
H38C H 0.633824 0.478412 0.362349 0.029 Uiso 1 1 calc GR . . . .
C2 C -0.0579(3) 0.35770(11) 0.1474(2) 0.0180(6) Uani 1 1 d . . . . .
H2A H -0.130191 0.347207 0.179236 0.022 Uiso 1 1 calc R . . . .
H2B H -0.086993 0.352341 0.084485 0.022 Uiso 1 1 calc R . . . .
C15 C 0.0671(3) 0.28671(11) 0.1603(2) 0.0167(6) Uani 1 1 d . . . . .
C16 C -0.0425(4) 0.26272(12) 0.1120(2) 0.0249(7) Uani 1 1 d . . . . .
H16 H -0.122126 0.279307 0.090035 0.030 Uiso 1 1 calc R . . . .
C17 C -0.0370(4) 0.21559(14) 0.0958(3) 0.0315(9) Uani 1 1 d . . . . .
C21 C -0.1558(5) 0.19209(16) 0.0413(4) 0.0522(14) Uani 1 1 d . . . . .
H21A H -0.172545 0.206244 -0.016572 0.078 Uiso 1 1 calc GR . . . .
H21B H -0.235723 0.195651 0.069428 0.078 Uiso 1 1 calc GR . . . .
H21C H -0.136055 0.159154 0.035786 0.078 Uiso 1 1 calc GR . . . .
C18 C 0.0766(4) 0.19037(13) 0.1290(3) 0.0302(8) Uani 1 1 d . . . . .
H18 H 0.079503 0.158051 0.118677 0.036 Uiso 1 1 calc R . . . .
C19 C 0.1869(4) 0.21260(12) 0.1778(2) 0.0220(7) Uani 1 1 d . . . . .
C22 C 0.3094(4) 0.18504(13) 0.2171(3) 0.0305(8) Uani 1 1 d . . . . .
H22A H 0.381408 0.206221 0.241944 0.046 Uiso 1 1 calc GR . . . .
H22B H 0.340338 0.166169 0.171886 0.046 Uiso 1 1 calc GR . . . .
H22C H 0.285879 0.164886 0.263002 0.046 Uiso 1 1 calc GR . . . .
C20 C 0.1820(3) 0.25965(11) 0.1908(2) 0.0184(6) Uani 1 1 d . . . . .
H20 H 0.259184 0.274583 0.221626 0.022 Uiso 1 1 calc R . . . .
C1 C -0.0307(3) 0.42595(12) 0.2861(2) 0.0181(6) Uani 1 1 d . . . . .
H1A H -0.059036 0.457620 0.299117 0.022 Uiso 1 1 calc R . . . .
H1B H -0.095276 0.403523 0.304165 0.022 Uiso 1 1 calc R . . . .
C7 C 0.1338(3) 0.42292(10) 0.4188(2) 0.0159(6) Uani 1 1 d . . . . .
C8 C 0.2679(3) 0.41812(11) 0.4602(2) 0.0173(6) Uani 1 1 d . . . . .
H8 H 0.335851 0.412226 0.425664 0.021 Uiso 1 1 calc R . . . .
C9 C 0.3045(4) 0.42167(11) 0.5496(2) 0.0197(7) Uani 1 1 d . . . . .
C13 C 0.4498(4) 0.41537(13) 0.5902(2) 0.0261(8) Uani 1 1 d . . . . .
H13A H 0.490946 0.391339 0.558663 0.039 Uiso 1 1 calc GR . . . .
H13B H 0.454406 0.406147 0.651156 0.039 Uiso 1 1 calc GR . . . .
H13C H 0.498418 0.444530 0.587196 0.039 Uiso 1 1 calc GR . . . .
C10 C 0.2046(4) 0.43145(11) 0.6003(2) 0.0221(7) Uani 1 1 d . . . . .
H10 H 0.228255 0.434373 0.661566 0.026 Uiso 1 1 calc R . . . .
C11 C 0.0718(4) 0.43689(11) 0.5618(2) 0.0219(7) Uani 1 1 d . . . . .
C14 C -0.0374(4) 0.44649(13) 0.6164(2) 0.0284(8) Uani 1 1 d . . . . .
H14A H -0.080690 0.476108 0.598873 0.043 Uiso 1 1 calc GR . . . .
H14B H 0.002629 0.447812 0.677923 0.043 Uiso 1 1 calc GR . . . .
H14C H -0.104742 0.421747 0.607549 0.043 Uiso 1 1 calc GR . . . .
C12 C 0.0363(3) 0.43281(11) 0.4717(2) 0.0179(6) Uani 1 1 d . . . . .
H12 H -0.055012 0.436783 0.445840 0.022 Uiso 1 1 calc R . . . .
C3 C -0.1641(3) 0.45179(12) 0.1077(2) 0.0211(7) Uani 1 1 d . . . . .
C6 C -0.2969(3) 0.43361(13) 0.1291(3) 0.0257(8) Uani 1 1 d . . . . .
H6A H -0.371534 0.450877 0.095679 0.039 Uiso 1 1 calc GR . . . .
H6B H -0.298792 0.437479 0.191379 0.039 Uiso 1 1 calc GR . . . .
H6C H -0.305821 0.400758 0.113941 0.039 Uiso 1 1 calc GR . . . .
C5 C -0.1494(4) 0.50310(13) 0.1314(3) 0.0339(9) Uani 1 1 d . . . . .
H5A H -0.220981 0.520714 0.095658 0.051 Uiso 1 1 calc GR . . . .
H5B H -0.061530 0.514263 0.120711 0.051 Uiso 1 1 calc GR . . . .
H5C H -0.156432 0.507161 0.192995 0.051 Uiso 1 1 calc GR . . . .
C4 C -0.1583(5) 0.44589(19) 0.0110(3) 0.0436(12) Uani 1 1 d . . . . .
H4A H -0.172798 0.413324 -0.005181 0.065 Uiso 1 1 calc GR . . . .
H4B H -0.069892 0.455747 -0.001067 0.065 Uiso 1 1 calc GR . . . .
H4C H -0.228605 0.464800 -0.023011 0.065 Uiso 1 1 calc GR . . . .
C43 C 0.1564(3) 0.30581(12) 0.3913(2) 0.0209(7) Uani 1 1 d . . . . .
H43A H 0.083469 0.296602 0.344003 0.025 Uiso 1 1 calc R . . . .
H43B H 0.120037 0.328229 0.429624 0.025 Uiso 1 1 calc R . . . .
C42 C 0.2147(4) 0.26409(13) 0.4423(2) 0.0256(8) Uani 1 1 d . . . . .
H42A H 0.217547 0.236872 0.404109 0.031 Uiso 1 1 calc R . . . .
H42B H 0.162817 0.256248 0.489273 0.031 Uiso 1 1 calc R . . . .
C41 C 0.3560(4) 0.28096(15) 0.4790(3) 0.0315(9) Uani 1 1 d . . . . .
H41A H 0.354754 0.301729 0.529357 0.038 Uiso 1 1 calc R . . . .
H41B H 0.417454 0.254751 0.496744 0.038 Uiso 1 1 calc R . . . .
C40 C 0.3963(3) 0.30669(13) 0.4025(2) 0.0228(7) Uani 1 1 d . . . . .
H40A H 0.460987 0.331675 0.422810 0.027 Uiso 1 1 calc R . . . .
H40B H 0.438339 0.285424 0.364870 0.027 Uiso 1 1 calc R . . . .
C46 C 0.8511(6) 0.15508(19) 0.3049(5) 0.0644(17) Uani 1 1 d . . . . .
H46A H 0.901663 0.130461 0.340193 0.077 Uiso 1 1 calc R . . . .
H46B H 0.854029 0.149051 0.242608 0.077 Uiso 1 1 calc R . . . .
C45 C 0.7060(5) 0.15761(19) 0.3221(4) 0.0551(14) Uani 1 1 d . . . . .
H45A H 0.641647 0.158954 0.267015 0.066 Uiso 1 1 calc R . . . .
H45B H 0.683799 0.130755 0.356564 0.066 Uiso 1 1 calc R . . . .
C44 C 0.7047(5) 0.20123(17) 0.3720(4) 0.0527(14) Uani 1 1 d . . . . .
H44A H 0.614341 0.215631 0.360789 0.063 Uiso 1 1 calc R . . . .
H44B H 0.728379 0.195174 0.435174 0.063 Uiso 1 1 calc R . . . .
C47 C 0.9080(5) 0.20201(16) 0.3313(4) 0.0464(12) Uani 1 1 d . . . . .
H47A H 0.973361 0.199684 0.385766 0.056 Uiso 1 1 calc R . . . .
H47B H 0.954921 0.214849 0.285324 0.056 Uiso 1 1 calc R . . . .

loop_
_atom_site_aniso_label
_atom_site_aniso_U_11
_atom_site_aniso_U_22
_atom_site_aniso_U_33
_atom_site_aniso_U_23
_atom_site_aniso_U_13
_atom_site_aniso_U_12
Lu1 0.00948(6) 0.01271(6) 0.01157(6) 0.00070(5) 0.00198(4) -0.00096(5)
P1 0.0095(4) 0.0181(4) 0.0165(4) 0.0019(3) 0.0018(3) -0.0003(3)
O1 0.0165(11) 0.0155(11) 0.0155(11) 0.0041(8) 0.0029(8) -0.0013(8)
O2 0.050(2) 0.0276(17) 0.087(3) 0.0030(17) 0.0175(19) 0.0028(14)
C23 0.0117(14) 0.0137(14) 0.0120(14) 0.0023(11) 0.0015(11) -0.0015(11)
N2 0.0111(12) 0.0174(13) 0.0136(12) -0.0013(10) 0.0008(9) -0.0018(10)
N1 0.0137(13) 0.0166(13) 0.0130(12) -0.0014(10) 0.0034(10) -0.0005(10)
C25 0.0100(13) 0.0153(14) 0.0143(14) 0.0022(11) 0.0022(11) -0.0018(11)
C26 0.0099(13) 0.0121(14) 0.0151(14) -0.0006(11) 0.0017(11) -0.0009(10)
C27 0.0155(14) 0.0145(14) 0.0109(13) 0.0013(11) 0.0054(10) -0.0025(11)
C31 0.0195(16) 0.0177(16) 0.0151(15) -0.0029(12) 0.0024(12) -0.0006(12)
C32 0.0214(17) 0.0238(17) 0.0163(15) -0.0043(13) -0.0001(12) -0.0014(13)
C33 0.0262(19) 0.047(2) 0.0177(17) -0.0101(16) 0.0072(14) -0.0059(17)
C24 0.0085(13) 0.0122(14) 0.0147(14) 0.0019(11) 0.0028(10) -0.0023(10)
C28 0.0182(16) 0.0141(14) 0.0128(14) 0.0002(11) 0.0016(11) 0.0007(11)
C29 0.0199(17) 0.0158(16) 0.0283(18) 0.0000(13) 0.0056(14) -0.0020(12)
C30 0.0191(16) 0.0176(16) 0.0231(17) -0.0006(13) 0.0076(13) 0.0025(12)
C34 0.0126(14) 0.0172(15) 0.0192(15) 0.0018(12) 0.0070(12) 0.0011(11)
C39 0.0221(17) 0.0195(17) 0.0291(19) -0.0023(14) 0.0059(14) 0.0060(13)
C35 0.0144(15) 0.0185(16) 0.0241(17) 0.0055(13) 0.0030(12) 0.0033(12)
C36 0.0141(15) 0.0200(16) 0.0198(15) 0.0056(12) 0.0013(11) -0.0004(12)
C37 0.0119(15) 0.0171(15) 0.0223(16) 0.0010(12) 0.0017(12) -0.0036(11)
C38 0.0180(16) 0.0223(17) 0.0163(15) 0.0002(13) -0.0025(12) -0.0040(12)
C2 0.0141(15) 0.0200(16) 0.0195(16) -0.0003(13) 0.0019(12) -0.0002(12)
C15 0.0173(15) 0.0189(16) 0.0142(15) -0.0018(12) 0.0040(12) -0.0046(12)
C16 0.0231(18) 0.0206(17) 0.0286(19) -0.0036(14) -0.0034(14) -0.0056(13)
C17 0.036(2) 0.0248(19) 0.031(2) -0.0060(16) -0.0043(17) -0.0098(16)
C21 0.054(3) 0.029(2) 0.063(3) -0.009(2) -0.024(3) -0.012(2)
C18 0.044(2) 0.0157(17) 0.030(2) -0.0059(15) 0.0024(17) -0.0027(15)
C19 0.0309(19) 0.0184(16) 0.0172(16) -0.0009(13) 0.0050(14) 0.0009(13)
C22 0.041(2) 0.0208(18) 0.029(2) -0.0012(15) 0.0036(17) 0.0091(16)
C20 0.0207(16) 0.0196(16) 0.0151(15) -0.0009(12) 0.0034(12) -0.0014(12)
C1 0.0148(15) 0.0198(16) 0.0205(16) -0.0004(13) 0.0052(12) 0.0015(12)
C7 0.0194(16) 0.0099(14) 0.0191(16) -0.0018(11) 0.0056(12) -0.0015(11)
C8 0.0178(16) 0.0160(15) 0.0187(16) -0.0031(12) 0.0047(12) -0.0024(12)
C9 0.0263(18) 0.0140(15) 0.0183(16) -0.0025(12) 0.0023(13) -0.0040(12)
C13 0.031(2) 0.0275(19) 0.0175(17) -0.0022(14) -0.0030(14) -0.0045(15)
C10 0.038(2) 0.0158(16) 0.0138(15) -0.0030(12) 0.0076(14) -0.0053(14)
C11 0.034(2) 0.0121(15) 0.0233(17) -0.0023(13) 0.0146(14) -0.0020(13)
C14 0.042(2) 0.0250(19) 0.0227(18) -0.0038(14) 0.0182(16) -0.0015(16)
C12 0.0194(16) 0.0154(15) 0.0203(16) 0.0003(12) 0.0071(12) -0.0011(12)
C3 0.0124(15) 0.0270(18) 0.0240(17) 0.0074(14) 0.0034(13) 0.0026(13)
C6 0.0134(16) 0.0266(18) 0.036(2) 0.0070(15) 0.0010(14) 0.0009(13)
C5 0.0216(19) 0.0234(19) 0.055(3) 0.0125(18) 0.0005(17) 0.0021(14)
C4 0.041(3) 0.073(3) 0.0177(19) 0.016(2) 0.0056(17) 0.020(2)
C43 0.0219(17) 0.0203(16) 0.0221(17) 0.0022(13) 0.0081(13) -0.0047(13)
C42 0.031(2) 0.0234(18) 0.0227(18) 0.0069(14) 0.0060(15) -0.0053(14)
C41 0.034(2) 0.034(2) 0.0242(19) 0.0153(16) -0.0003(16) -0.0030(16)
C40 0.0196(17) 0.0246(17) 0.0228(17) 0.0089(14) -0.0009(13) 0.0011(13)
C46 0.068(4) 0.040(3) 0.094(5) -0.013(3) 0.041(3) -0.008(3)
C45 0.041(3) 0.053(3) 0.070(4) -0.007(3) 0.005(3) -0.017(2)
C44 0.042(3) 0.042(3) 0.081(4) 0.003(3) 0.029(3) 0.003(2)
C47 0.032(2) 0.032(2) 0.076(4) 0.002(2) 0.010(2) -0.0017(18)

loop_
_atom_type_symbol
_atom_type_description
_atom_type_scat_dispersion_real
_atom_type_scat_dispersion_imag
_atom_type_scat_source
C C 0.0033 0.0016 'International Tables Vol C Tables 4.2.6.8 and 6.1.1.4'
H H 0.0000 0.0000 'International Tables Vol C Tables 4.2.6.8 and 6.1.1.4'
Lu Lu -0.4720 5.8584 'International Tables Vol C Tables 4.2.6.8 and 6.1.1.4'
N N 0.0061 0.0033 'International Tables Vol C Tables 4.2.6.8 and 6.1.1.4'
O O 0.0106 0.0060 'International Tables Vol C Tables 4.2.6.8 and 6.1.1.4'
P P 0.1023 0.0942 'International Tables Vol C Tables 4.2.6.8 and 6.1.1.4'

loop_
_geom_angle_atom_site_label_1
_geom_angle_atom_site_label_2
_geom_angle_atom_site_label_3
_geom_angle
_geom_angle_site_symmetry_1
_geom_angle_site_symmetry_3
_geom_angle_publ_flag
O1 Lu1 P1 130.12(6) . . ?
O1 Lu1 C23 145.38(9) . . ?
O1 Lu1 C25 97.43(9) . . ?
O1 Lu1 C26 94.48(8) . . ?
O1 Lu1 C27 120.98(9) . . ?
O1 Lu1 C24 125.99(9) . . ?
C23 Lu1 P1 84.45(7) . . ?
C23 Lu1 C25 51.11(9) . . ?
C23 Lu1 C26 51.46(9) . . ?
C23 Lu1 C27 31.39(9) . . ?
C23 Lu1 C24 31.25(9) . . ?
N2 Lu1 P1 61.34(7) . . ?
N2 Lu1 O1 89.79(9) . . ?
N2 Lu1 C23 109.38(9) . . ?
N2 Lu1 C25 146.89(9) . . ?
N2 Lu1 C26 115.85(9) . . ?
N2 Lu1 C27 96.40(9) . . ?
N2 Lu1 C24 140.30(9) . . ?
N1 Lu1 P1 60.89(7) . . ?
N1 Lu1 O1 87.46(9) . . ?
N1 Lu1 C23 116.46(10) . . ?
N1 Lu1 N2 98.52(10) . . ?
N1 Lu1 C25 114.00(10) . . ?
N1 Lu1 C26 145.56(9) . . ?
N1 Lu1 C27 147.85(10) . . ?
N1 Lu1 C24 99.56(9) . . ?
C25 Lu1 P1 129.48(7) . . ?
C26 Lu1 P1 133.79(7) . . ?
C26 Lu1 C25 31.63(9) . . ?
C27 Lu1 P1 103.06(7) . . ?
C27 Lu1 C25 52.39(9) . . ?
C27 Lu1 C26 31.74(9) . . ?
C27 Lu1 C24 52.77(9) . . ?
C24 Lu1 P1 98.27(7) . . ?
C24 Lu1 C25 31.26(9) . . ?
C24 Lu1 C26 52.36(9) . . ?
C2 P1 Lu1 79.59(10) . . ?
C2 P1 C1 103.51(15) . . ?
C2 P1 C3 105.58(16) . . ?
C1 P1 Lu1 78.92(10) . . ?
C1 P1 C3 107.04(15) . . ?
C3 P1 Lu1 170.54(11) . . ?
C43 O1 Lu1 118.69(18) . . ?
C40 O1 Lu1 132.38(19) . . ?
C40 O1 C43 108.9(2) . . ?
C47 O2 C44 105.8(4) . . ?
Lu1 C23 H23 117.1 . . ?
C27 C23 Lu1 74.69(17) . . ?
C27 C23 H23 124.3 . . ?
C27 C23 C24 111.4(3) . . ?
C24 C23 Lu1 75.60(17) . . ?
C24 C23 H23 124.3 . . ?
C2 N2 Lu1 113.27(19) . . ?
C15 N2 Lu1 131.3(2) . . ?
C15 N2 C2 115.4(3) . . ?
C1 N1 Lu1 113.03(19) . . ?
C7 N1 Lu1 128.1(2) . . ?
C7 N1 C1 117.3(3) . . ?
C26 C25 Lu1 73.68(16) . . ?
C24 C25 Lu1 72.91(16) . . ?
C24 C25 C26 108.2(3) . . ?
C24 C25 C37 132.2(3) . . ?
C37 C25 Lu1 124.4(2) . . ?
C37 C25 C26 119.2(3) . . ?
C25 C26 Lu1 74.69(16) . . ?
C27 C26 Lu1 72.37(16) . . ?
C27 C26 C25 107.4(3) . . ?
C34 C26 Lu1 123.4(2) . . ?
C34 C26 C25 120.1(3) . . ?
C34 C26 C27 132.1(3) . . ?
C23 C27 Lu1 73.92(17) . . ?
C23 C27 C26 106.4(3) . . ?
C23 C27 C31 124.1(3) . . ?
C26 C27 Lu1 75.89(16) . . ?
C26 C27 C31 128.8(3) . . ?
C31 C27 Lu1 122.7(2) . . ?
C27 C31 H31 108.2 . . ?
C27 C31 C32 112.4(3) . . ?
C27 C31 C33 110.5(3) . . ?
C32 C31 H31 108.2 . . ?
C32 C31 C33 109.2(3) . . ?
C33 C31 H31 108.2 . . ?
C31 C32 H32A 109.5 . . ?
C31 C32 H32B 109.5 . . ?
C31 C32 H32C 109.5 . . ?
H32A C32 H32B 109.5 . . ?
H32A C32 H32C 109.5 . . ?
H32B C32 H32C 109.5 . . ?
C31 C33 H33A 109.5 . . ?
C31 C33 H33B 109.5 . . ?
C31 C33 H33C 109.5 . . ?
H33A C33 H33B 109.5 . . ?
H33A C33 H33C 109.5 . . ?
H33B C33 H33C 109.5 . . ?
C23 C24 Lu1 73.14(16) . . ?
C23 C24 C25 106.5(3) . . ?
C23 C24 C28 123.7(3) . . ?
C25 C24 Lu1 75.82(17) . . ?
C25 C24 C28 128.8(3) . . ?
C28 C24 Lu1 125.3(2) . . ?
C24 C28 H28 107.8 . . ?
C24 C28 C29 109.6(3) . . ?
C24 C28 C30 113.3(3) . . ?
C29 C28 H28 107.8 . . ?
C29 C28 C30 110.3(3) . . ?
C30 C28 H28 107.8 . . ?
C28 C29 H29A 109.5 . . ?
C28 C29 H29B 109.5 . . ?
C28 C29 H29C 109.5 . . ?
H29A C29 H29B 109.5 . . ?
H29A C29 H29C 109.5 . . ?
H29B C29 H29C 109.5 . . ?
C28 C30 H30A 109.5 . . ?
C28 C30 H30B 109.5 . . ?
C28 C30 H30C 109.5 . . ?
H30A C30 H30B 109.5 . . ?
H30A C30 H30C 109.5 . . ?
H30B C30 H30C 109.5 . . ?
C26 C34 C39 123.2(3) . . ?
C35 C34 C26 117.3(3) . . ?
C35 C34 C39 119.5(3) . . ?
C34 C39 H39A 109.5 . . ?
C34 C39 H39B 109.5 . . ?
C34 C39 H39C 109.5 . . ?
H39A C39 H39B 109.5 . . ?
H39A C39 H39C 109.5 . . ?
H39B C39 H39C 109.5 . . ?
C34 C35 H35 118.8 . . ?
C34 C35 C36 122.5(3) . . ?
C36 C35 H35 118.8 . . ?
C35 C36 H36 118.7 . . ?
C37 C36 C35 122.5(3) . . ?
C37 C36 H36 118.7 . . ?
C25 C37 C38 122.3(3) . . ?
C36 C37 C25 118.3(3) . . ?
C36 C37 C38 119.3(3) . . ?
C37 C38 H38A 109.5 . . ?
C37 C38 H38B 109.5 . . ?
C37 C38 H38C 109.5 . . ?
H38A C38 H38B 109.5 . . ?
H38A C38 H38C 109.5 . . ?
H38B C38 H38C 109.5 . . ?
P1 C2 H2A 110.7 . . ?
P1 C2 H2B 110.7 . . ?
N2 C2 P1 105.4(2) . . ?
N2 C2 H2A 110.7 . . ?
N2 C2 H2B 110.7 . . ?
H2A C2 H2B 108.8 . . ?
N2 C15 C16 124.8(3) . . ?
N2 C15 C20 119.6(3) . . ?
C16 C15 C20 115.7(3) . . ?
C15 C16 H16 119.0 . . ?
C17 C16 C15 121.9(3) . . ?
C17 C16 H16 119.0 . . ?
C16 C17 C21 119.5(4) . . ?
C18 C17 C16 120.2(3) . . ?
C18 C17 C21 120.3(4) . . ?
C17 C21 H21A 109.5 . . ?
C17 C21 H21B 109.5 . . ?
C17 C21 H21C 109.5 . . ?
H21A C21 H21B 109.5 . . ?
H21A C21 H21C 109.5 . . ?
H21B C21 H21C 109.5 . . ?
C17 C18 H18 120.1 . . ?
C17 C18 C19 119.8(3) . . ?
C19 C18 H18 120.1 . . ?
C18 C19 C22 120.2(3) . . ?
C20 C19 C18 119.3(3) . . ?
C20 C19 C22 120.5(3) . . ?
C19 C22 H22A 109.5 . . ?
C19 C22 H22B 109.5 . . ?
C19 C22 H22C 109.5 . . ?
H22A C22 H22B 109.5 . . ?
H22A C22 H22C 109.5 . . ?
H22B C22 H22C 109.5 . . ?
C15 C20 H20 118.5 . . ?
C19 C20 C15 123.0(3) . . ?
C19 C20 H20 118.5 . . ?
P1 C1 H1A 111.0 . . ?
P1 C1 H1B 111.0 . . ?
N1 C1 P1 103.8(2) . . ?
N1 C1 H1A 111.0 . . ?
N1 C1 H1B 111.0 . . ?
H1A C1 H1B 109.0 . . ?
N1 C7 C8 117.7(3) . . ?
N1 C7 C12 125.0(3) . . ?
C12 C7 C8 117.3(3) . . ?
C7 C8 H8 118.8 . . ?
C9 C8 C7 122.4(3) . . ?
C9 C8 H8 118.8 . . ?
C8 C9 C13 119.9(3) . . ?
C8 C9 C10 118.7(3) . . ?
C10 C9 C13 121.4(3) . . ?
C9 C13 H13A 109.5 . . ?
C9 C13 H13B 109.5 . . ?
C9 C13 H13C 109.5 . . ?
H13A C13 H13B 109.5 . . ?
H13A C13 H13C 109.5 . . ?
H13B C13 H13C 109.5 . . ?
C9 C10 H10 119.8 . . ?
C11 C10 C9 120.5(3) . . ?
C11 C10 H10 119.8 . . ?
C10 C11 C14 120.8(3) . . ?
C10 C11 C12 120.1(3) . . ?
C12 C11 C14 119.0(3) . . ?
C11 C14 H14A 109.5 . . ?
C11 C14 H14B 109.5 . . ?
C11 C14 H14C 109.5 . . ?
H14A C14 H14B 109.5 . . ?
H14A C14 H14C 109.5 . . ?
H14B C14 H14C 109.5 . . ?
C7 C12 H12 119.5 . . ?
C11 C12 C7 121.0(3) . . ?
C11 C12 H12 119.5 . . ?
C6 C3 P1 110.8(2) . . ?
C6 C3 C5 109.7(3) . . ?
C6 C3 C4 110.5(3) . . ?
C5 C3 P1 109.0(2) . . ?
C4 C3 P1 107.7(3) . . ?
C4 C3 C5 109.2(3) . . ?
C3 C6 H6A 109.5 . . ?
C3 C6 H6B 109.5 . . ?
C3 C6 H6C 109.5 . . ?
H6A C6 H6B 109.5 . . ?
H6A C6 H6C 109.5 . . ?
H6B C6 H6C 109.5 . . ?
C3 C5 H5A 109.5 . . ?
C3 C5 H5B 109.5 . . ?
C3 C5 H5C 109.5 . . ?
H5A C5 H5B 109.5 . . ?
H5A C5 H5C 109.5 . . ?
H5B C5 H5C 109.5 . . ?
C3 C4 H4A 109.5 . . ?
C3 C4 H4B 109.5 . . ?
C3 C4 H4C 109.5 . . ?
H4A C4 H4B 109.5 . . ?
H4A C4 H4C 109.5 . . ?
H4B C4 H4C 109.5 . . ?
O1 C43 H43A 110.8 . . ?
O1 C43 H43B 110.8 . . ?
O1 C43 C42 104.5(3) . . ?
H43A C43 H43B 108.9 . . ?
C42 C43 H43A 110.8 . . ?
C42 C43 H43B 110.8 . . ?
C43 C42 H42A 111.4 . . ?
C43 C42 H42B 111.4 . . ?
C43 C42 C41 101.7(3) . . ?
H42A C42 H42B 109.3 . . ?
C41 C42 H42A 111.4 . . ?
C41 C42 H42B 111.4 . . ?
C42 C41 H41A 111.3 . . ?
C42 C41 H41B 111.3 . . ?
H41A C41 H41B 109.2 . . ?
C40 C41 C42 102.3(3) . . ?
C40 C41 H41A 111.3 . . ?
C40 C41 H41B 111.3 . . ?
O1 C40 C41 105.3(3) . . ?
O1 C40 H40A 110.7 . . ?
O1 C40 H40B 110.7 . . ?
C41 C40 H40A 110.7 . . ?
C41 C40 H40B 110.7 . . ?
H40A C40 H40B 108.8 . . ?
H46A C46 H46B 109.0 . . ?
C45 C46 H46A 111.0 . . ?
C45 C46 H46B 111.0 . . ?
C47 C46 H46A 111.0 . . ?
C47 C46 H46B 111.0 . . ?
C47 C46 C45 104.0(4) . . ?
C46 C45 H45A 111.2 . . ?
C46 C45 H45B 111.2 . . ?
H45A C45 H45B 109.1 . . ?
C44 C45 C46 102.8(4) . . ?
C44 C45 H45A 111.2 . . ?
C44 C45 H45B 111.2 . . ?
O2 C44 C45 106.4(4) . . ?
O2 C44 H44A 110.4 . . ?
O2 C44 H44B 110.4 . . ?
C45 C44 H44A 110.4 . . ?
C45 C44 H44B 110.4 . . ?
H44A C44 H44B 108.6 . . ?
O2 C47 C46 107.6(4) . . ?
O2 C47 H47A 110.2 . . ?
O2 C47 H47B 110.2 . . ?
C46 C47 H47A 110.2 . . ?
C46 C47 H47B 110.2 . . ?
H47A C47 H47B 108.5 . . ?

loop_
_geom_bond_atom_site_label_1
_geom_bond_atom_site_label_2
_geom_bond_distance
_geom_bond_site_symmetry_2
_geom_bond_publ_flag
Lu1 P1 2.8578(8) . ?
Lu1 O1 2.264(2) . ?
Lu1 C23 2.607(3) . ?
Lu1 N2 2.225(3) . ?
Lu1 N1 2.203(3) . ?
Lu1 C25 2.676(3) . ?
Lu1 C26 2.663(3) . ?
Lu1 C27 2.616(3) . ?
Lu1 C24 2.638(3) . ?
P1 C2 1.850(3) . ?
P1 C1 1.851(3) . ?
P1 C3 1.859(3) . ?
O1 C43 1.477(4) . ?
O1 C40 1.462(4) . ?
O2 C44 1.409(6) . ?
O2 C47 1.392(6) . ?
C23 H23 0.9500 . ?
C23 C27 1.413(4) . ?
C23 C24 1.413(4) . ?
N2 C2 1.467(4) . ?
N2 C15 1.371(4) . ?
N1 C1 1.473(4) . ?
N1 C7 1.380(4) . ?
C25 C26 1.455(4) . ?
C25 C24 1.432(4) . ?
C25 C37 1.441(4) . ?
C26 C27 1.444(4) . ?
C26 C34 1.434(4) . ?
C27 C31 1.524(4) . ?
C31 H31 1.0000 . ?
C31 C32 1.531(5) . ?
C31 C33 1.532(5) . ?
C32 H32A 0.9800 . ?
C32 H32B 0.9800 . ?
C32 H32C 0.9800 . ?
C33 H33A 0.9800 . ?
C33 H33B 0.9800 . ?
C33 H33C 0.9800 . ?
C24 C28 1.519(4) . ?
C28 H28 1.0000 . ?
C28 C29 1.531(4) . ?
C28 C30 1.533(4) . ?
C29 H29A 0.9800 . ?
C29 H29B 0.9800 . ?
C29 H29C 0.9800 . ?
C30 H30A 0.9800 . ?
C30 H30B 0.9800 . ?
C30 H30C 0.9800 . ?
C34 C39 1.508(5) . ?
C34 C35 1.377(5) . ?
C39 H39A 0.9800 . ?
C39 H39B 0.9800 . ?
C39 H39C 0.9800 . ?
C35 H35 0.9500 . ?
C35 C36 1.411(5) . ?
C36 H36 0.9500 . ?
C36 C37 1.356(4) . ?
C37 C38 1.524(5) . ?
C38 H38A 0.9800 . ?
C38 H38B 0.9800 . ?
C38 H38C 0.9800 . ?
C2 H2A 0.9900 . ?
C2 H2B 0.9900 . ?
C15 C16 1.413(4) . ?
C15 C20 1.414(5) . ?
C16 H16 0.9500 . ?
C16 C17 1.390(5) . ?
C17 C21 1.512(5) . ?
C17 C18 1.385(6) . ?
C21 H21A 0.9800 . ?
C21 H21B 0.9800 . ?
C21 H21C 0.9800 . ?
C18 H18 0.9500 . ?
C18 C19 1.399(5) . ?
C19 C22 1.513(5) . ?
C19 C20 1.378(5) . ?
C22 H22A 0.9800 . ?
C22 H22B 0.9800 . ?
C22 H22C 0.9800 . ?
C20 H20 0.9500 . ?
C1 H1A 0.9900 . ?
C1 H1B 0.9900 . ?
C7 C8 1.407(5) . ?
C7 C12 1.407(4) . ?
C8 H8 0.9500 . ?
C8 C9 1.385(5) . ?
C9 C13 1.508(5) . ?
C9 C10 1.402(5) . ?
C13 H13A 0.9800 . ?
C13 H13B 0.9800 . ?
C13 H13C 0.9800 . ?
C10 H10 0.9500 . ?
C10 C11 1.384(5) . ?
C11 C14 1.518(5) . ?
C11 C12 1.395(5) . ?
C14 H14A 0.9800 . ?
C14 H14B 0.9800 . ?
C14 H14C 0.9800 . ?
C12 H12 0.9500 . ?
C3 C6 1.521(5) . ?
C3 C5 1.531(5) . ?
C3 C4 1.526(5) . ?
C6 H6A 0.9800 . ?
C6 H6B 0.9800 . ?
C6 H6C 0.9800 . ?
C5 H5A 0.9800 . ?
C5 H5B 0.9800 . ?
C5 H5C 0.9800 . ?
C4 H4A 0.9800 . ?
C4 H4B 0.9800 . ?
C4 H4C 0.9800 . ?
C43 H43A 0.9900 . ?
C43 H43B 0.9900 . ?
C43 C42 1.511(5) . ?
C42 H42A 0.9900 . ?
C42 H42B 0.9900 . ?
C42 C41 1.525(5) . ?
C41 H41A 0.9900 . ?
C41 H41B 0.9900 . ?
C41 C40 1.513(5) . ?
C40 H40A 0.9900 . ?
C40 H40B 0.9900 . ?
C46 H46A 0.9900 . ?
C46 H46B 0.9900 . ?
C46 C45 1.527(8) . ?
C46 C47 1.505(7) . ?
C45 H45A 0.9900 . ?
C45 H45B 0.9900 . ?
C45 C44 1.484(7) . ?
C44 H44A 0.9900 . ?
C44 H44B 0.9900 . ?
C47 H47A 0.9900 . ?
C47 H47B 0.9900 . ?

loop_
_geom_hbond_atom_site_label_D
_geom_hbond_atom_site_label_H
_geom_hbond_atom_site_label_A
_geom_hbond_distance_DH
_geom_hbond_distance_HA
_geom_hbond_distance_DA
_geom_hbond_angle_DHA
_geom_hbond_site_symmetry_A
_geom_hbond_publ_flag
C20 H20 O1 0.95 2.55 3.213(4) 127.4 . yes

loop_
_geom_torsion_atom_site_label_1
_geom_torsion_atom_site_label_2
_geom_torsion_atom_site_label_3
_geom_torsion_atom_site_label_4
_geom_torsion
_geom_torsion_site_symmetry_1
_geom_torsion_site_symmetry_2
_geom_torsion_site_symmetry_3
_geom_torsion_site_symmetry_4
_geom_torsion_publ_flag
Lu1 P1 C2 N2 -4.84(18) . . . . ?
Lu1 P1 C1 N1 13.78(18) . . . . ?
Lu1 O1 C43 C42 165.2(2) . . . . ?
Lu1 O1 C40 C41 168.3(2) . . . . ?
Lu1 C23 C27 C26 -69.6(2) . . . . ?
Lu1 C23 C27 C31 118.9(3) . . . . ?
Lu1 C23 C24 C25 69.1(2) . . . . ?
Lu1 C23 C24 C28 -121.6(3) . . . . ?
Lu1 N2 C2 P1 6.7(2) . . . . ?
Lu1 N2 C15 C16 -177.2(3) . . . . ?
Lu1 N2 C15 C20 2.6(4) . . . . ?
Lu1 N1 C1 P1 -19.2(2) . . . . ?
Lu1 N1 C7 C8 21.4(4) . . . . ?
Lu1 N1 C7 C12 -156.9(2) . . . . ?
Lu1 C25 C26 C27 65.5(2) . . . . ?
Lu1 C25 C26 C34 -120.0(3) . . . . ?
Lu1 C25 C24 C23 -67.3(2) . . . . ?
Lu1 C25 C24 C28 124.2(3) . . . . ?
Lu1 C25 C37 C36 89.5(3) . . . . ?
Lu1 C25 C37 C38 -94.5(3) . . . . ?
Lu1 C26 C27 C23 68.2(2) . . . . ?
Lu1 C26 C27 C31 -120.8(3) . . . . ?
Lu1 C26 C34 C39 89.8(3) . . . . ?
Lu1 C26 C34 C35 -92.4(3) . . . . ?
Lu1 C27 C31 C32 58.1(3) . . . . ?
Lu1 C27 C31 C33 -179.6(2) . . . . ?
Lu1 C24 C28 C29 -167.5(2) . . . . ?
Lu1 C24 C28 C30 -43.7(3) . . . . ?
O1 C43 C42 C41 35.5(4) . . . . ?
C23 C27 C31 C32 -34.0(4) . . . . ?
C23 C27 C31 C33 88.2(4) . . . . ?
C23 C24 C28 C29 -74.9(4) . . . . ?
C23 C24 C28 C30 48.8(4) . . . . ?
N2 C15 C16 C17 179.8(4) . . . . ?
N2 C15 C20 C19 177.8(3) . . . . ?
N1 C7 C8 C9 -176.8(3) . . . . ?
N1 C7 C12 C11 177.3(3) . . . . ?
C25 C26 C27 Lu1 -67.0(2) . . . . ?
C25 C26 C27 C23 1.1(3) . . . . ?
C25 C26 C27 C31 172.1(3) . . . . ?
C25 C26 C34 C39 -179.2(3) . . . . ?
C25 C26 C34 C35 -1.4(4) . . . . ?
C25 C24 C28 C29 91.9(4) . . . . ?
C25 C24 C28 C30 -144.4(3) . . . . ?
C26 C25 C24 Lu1 65.8(2) . . . . ?
C26 C25 C24 C23 -1.5(3) . . . . ?
C26 C25 C24 C28 -170.0(3) . . . . ?
C26 C25 C37 C36 -0.1(4) . . . . ?
C26 C25 C37 C38 175.9(3) . . . . ?
C26 C27 C31 C32 156.4(3) . . . . ?
C26 C27 C31 C33 -81.3(4) . . . . ?
C26 C34 C35 C36 1.6(5) . . . . ?
C27 C23 C24 Lu1 -66.8(2) . . . . ?
C27 C23 C24 C25 2.3(3) . . . . ?
C27 C23 C24 C28 171.6(3) . . . . ?
C27 C26 C34 C39 -6.3(5) . . . . ?
C27 C26 C34 C35 171.5(3) . . . . ?
C24 C23 C27 Lu1 67.4(2) . . . . ?
C24 C23 C27 C26 -2.2(3) . . . . ?
C24 C23 C27 C31 -173.7(3) . . . . ?
C24 C25 C26 Lu1 -65.3(2) . . . . ?
C24 C25 C26 C27 0.2(3) . . . . ?
C24 C25 C26 C34 174.7(3) . . . . ?
C24 C25 C37 C36 -172.5(3) . . . . ?
C24 C25 C37 C38 3.6(5) . . . . ?
C34 C26 C27 Lu1 119.4(3) . . . . ?
C34 C26 C27 C23 -172.4(3) . . . . ?
C34 C26 C27 C31 -1.5(5) . . . . ?
C34 C35 C36 C37 -1.2(5) . . . . ?
C39 C34 C35 C36 179.5(3) . . . . ?
C35 C36 C37 C25 0.3(5) . . . . ?
C35 C36 C37 C38 -175.8(3) . . . . ?
C37 C25 C26 Lu1 120.7(3) . . . . ?
C37 C25 C26 C27 -173.8(3) . . . . ?
C37 C25 C26 C34 0.7(4) . . . . ?
C37 C25 C24 Lu1 -121.3(3) . . . . ?
C37 C25 C24 C23 171.5(3) . . . . ?
C37 C25 C24 C28 2.9(5) . . . . ?
C2 P1 C1 N1 90.1(2) . . . . ?
C2 P1 C3 C6 52.0(3) . . . . ?
C2 P1 C3 C5 172.8(3) . . . . ?
C2 P1 C3 C4 -68.8(3) . . . . ?
C2 N2 C15 C16 3.0(5) . . . . ?
C2 N2 C15 C20 -177.2(3) . . . . ?
C15 N2 C2 P1 -173.5(2) . . . . ?
C15 C16 C17 C21 -178.1(4) . . . . ?
C15 C16 C17 C18 1.7(6) . . . . ?
C16 C15 C20 C19 -2.4(5) . . . . ?
C16 C17 C18 C19 -1.1(6) . . . . ?
C17 C18 C19 C22 177.8(4) . . . . ?
C17 C18 C19 C20 -1.2(6) . . . . ?
C21 C17 C18 C19 178.7(4) . . . . ?
C18 C19 C20 C15 3.0(5) . . . . ?
C22 C19 C20 C15 -175.9(3) . . . . ?
C20 C15 C16 C17 0.0(5) . . . . ?
C1 P1 C2 N2 -80.7(2) . . . . ?
C1 P1 C3 C6 -57.8(3) . . . . ?
C1 P1 C3 C5 63.0(3) . . . . ?
C1 P1 C3 C4 -178.7(3) . . . . ?
C1 N1 C7 C8 -174.2(3) . . . . ?
C1 N1 C7 C12 7.5(5) . . . . ?
C7 N1 C1 P1 174.1(2) . . . . ?
C7 C8 C9 C13 178.9(3) . . . . ?
C7 C8 C9 C10 -1.5(5) . . . . ?
C8 C7 C12 C11 -1.0(5) . . . . ?
C8 C9 C10 C11 0.8(5) . . . . ?
C9 C10 C11 C14 178.7(3) . . . . ?
C9 C10 C11 C12 -0.2(5) . . . . ?
C13 C9 C10 C11 -179.7(3) . . . . ?
C10 C11 C12 C7 0.4(5) . . . . ?
C14 C11 C12 C7 -178.6(3) . . . . ?
C12 C7 C8 C9 1.6(5) . . . . ?
C3 P1 C2 N2 167.0(2) . . . . ?
C3 P1 C1 N1 -158.6(2) . . . . ?
C43 O1 C40 C41 -10.0(4) . . . . ?
C43 C42 C41 C40 -41.2(4) . . . . ?
C42 C41 C40 O1 31.9(4) . . . . ?
C40 O1 C43 C42 -16.3(3) . . . . ?
C46 C45 C44 O2 29.7(6) . . . . ?
C45 C46 C47 O2 -11.4(7) . . . . ?
C44 O2 C47 C46 30.7(6) . . . . ?
C47 O2 C44 C45 -38.4(6) . . . . ?
C47 C46 C45 C44 -10.9(7) . . . . ?
